data_4003665
loop_
_publ_author_name
'Shi, Shuangshuang'
'Lin, Chensheng'
'Yang, Guangsai'
'Cao, Liling'
'Li, Bingxuan'
'Yan, Tao'
'Luo, Min'
'Ye, Ning'

_publ_section_title
;
 A2Bi2(SeO3)3F2 (A = K and Rb): Excellent Mid-Infrared Nonlinear Optical
 Materials with Both Strong SHG Responses and Large Band Gaps
;
_journal_name_full 'Chemistry of Materials'
_journal_paper_doi 10.1021/acs.chemmater.0c02837
_journal_year 2020
_chemical_formula_sum 'Bi2 F2 O9 Rb2 Se3'
_chemical_formula_weight 1007.78
_space_group_IT_number 8
_space_group_name_Hall 'C -2y'
_space_group_name_H-M_alt 'C 1 m 1'
_symmetry_cell_setting monoclinic
_symmetry_space_group_name_H-M 'C 1 m 1'
_atom_sites_solution_primary direct
_atom_sites_solution_secondary difmap
_audit_creation_method SHELXL-97
_cell_angle_alpha 90.00
_cell_angle_beta 92.877(12)
_cell_angle_gamma 90.00
_cell_formula_units_Z 2
_cell_length_a 13.096(10)
_cell_length_b 5.955(4)
_cell_length_c 7.727(6)
_cell_measurement_reflns_used 1095
_cell_measurement_temperature 293(2)
_cell_measurement_theta_max 27.4237
_cell_measurement_theta_min 3.1150
_cell_volume 601.8(8)
_computing_cell_refinement 'CrystalClear (Rigaku Inc., 2008)'
_computing_data_collection 'CrystalClear (Rigaku Inc., 2008)'
_computing_data_reduction 'CrystalClear (Rigaku Inc., 2008)'
_computing_molecular_graphics 'Bruker SHELXTL'
_computing_publication_material 'Bruker SHELXTL'
_computing_structure_refinement 'SHELXL-97 (Sheldrick, 1997)'
_computing_structure_solution 'SHELXS-97 (Sheldrick, 1990)'
_diffrn_ambient_temperature 293(2)
_diffrn_detector_area_resol_mean 28.5714
_diffrn_measured_fraction_theta_full 0.999
_diffrn_measured_fraction_theta_max 0.999
_diffrn_measurement_device_type
;
Saturn724+ (2x2 bin mode)
;
_diffrn_measurement_method CCD_Profile_fitting
_diffrn_radiation_monochromator graphite
_diffrn_radiation_source 'fine-focus sealed tube'
_diffrn_radiation_type MoK\a
_diffrn_radiation_wavelength 0.71073
_diffrn_reflns_av_R_equivalents 0.0430
_diffrn_reflns_av_sigmaI/netI 0.0773
_diffrn_reflns_limit_h_max 16
_diffrn_reflns_limit_h_min -16
_diffrn_reflns_limit_k_max 7
_diffrn_reflns_limit_k_min -6
_diffrn_reflns_limit_l_max 10
_diffrn_reflns_limit_l_min -10
_diffrn_reflns_number 2570
_diffrn_reflns_theta_full 27.45
_diffrn_reflns_theta_max 27.45
_diffrn_reflns_theta_min 3.11
_exptl_absorpt_coefficient_mu 46.369
_exptl_absorpt_correction_T_max 1.0000
_exptl_absorpt_correction_T_min 0.5975
_exptl_absorpt_correction_type multi-scan
_exptl_crystal_colour Colourless
_exptl_crystal_density_diffrn 5.562
_exptl_crystal_density_method 'not measured'
_exptl_crystal_description Brick
_exptl_crystal_F_000 864
_exptl_crystal_size_max 0.0500
_exptl_crystal_size_mid 0.0500
_exptl_crystal_size_min 0.0500
_refine_diff_density_max 1.694
_refine_diff_density_min -1.855
_refine_diff_density_rms 0.341
_refine_ls_abs_structure_details 'Flack H D (1983), Acta Cryst. A39, 876-881'
_refine_ls_abs_structure_Flack 0.00
_refine_ls_extinction_coef 0.0064(2)
_refine_ls_extinction_expression Fc^*^=kFc[1+0.001xFc^2^\l^3^/sin(2\q)]^-1/4^
_refine_ls_extinction_method SHELXL
_refine_ls_goodness_of_fit_ref 1.025
_refine_ls_matrix_type full
_refine_ls_number_parameters 98
_refine_ls_number_reflns 1380
_refine_ls_number_restraints 20
_refine_ls_restrained_S_all 1.019
_refine_ls_R_factor_all 0.0354
_refine_ls_R_factor_gt 0.0328
_refine_ls_shift/su_max 0.008
_refine_ls_shift/su_mean 0.000
_refine_ls_structure_factor_coef Fsqd
_refine_ls_weighting_details 'calc w=1/[\s^2^(Fo^2^)+(0.0092P)^2^+0.0000P] where P=(Fo^2^+2Fc^2^)/3'
_refine_ls_weighting_scheme calc
_refine_ls_wR_factor_gt 0.0605
_refine_ls_wR_factor_ref 0.0617
_reflns_number_gt 1314
_reflns_number_total 1380
_reflns_threshold_expression >2sigma(I)
_cod_data_source_file cm0c02837_si_003.cif
_cod_data_source_block 1
_cod_depositor_comments
;
The following automatic conversions were performed:

data item '_exptl_absorpt_correction_type' value 'Multi-scan' was
changed to 'multi-scan' in accordance with the
/home/data/users/saulius/crontab/automatic-downloads/rss-feeds/ACS/lib/dictionaries/cif_core.dic
dictionary named 'cif_core.dic' version 2.4.2 last updated on
2011-04-26.

data item '_symmetry_cell_setting' value 'Monoclinic' was changed to
'monoclinic' in accordance with the
/home/data/users/saulius/crontab/automatic-downloads/rss-feeds/ACS/lib/dictionaries/cif_core.dic
dictionary named 'cif_core.dic' version 2.4.2 last updated on
2011-04-26.

Automatic conversion script
Id: cif_fix_values 7556 2019-12-06 15:28:31Z antanas 
;
_cod_original_cell_volume 601.8(7)
_cod_original_sg_symbol_H-M 'Cm   '
_cod_database_code 4003665

loop_
_symmetry_equiv_pos_as_xyz
'x, y, z'
'x, -y, z'
'x+1/2, y+1/2, z'
'x+1/2, -y+1/2, z'

loop_
_atom_site_label
_atom_site_type_symbol
_atom_site_fract_x
_atom_site_fract_y
_atom_site_fract_z
_atom_site_U_iso_or_equiv
_atom_site_adp_type
_atom_site_occupancy
_atom_site_symmetry_multiplicity
_atom_site_calc_flag
_atom_site_refinement_flags
_atom_site_disorder_assembly
_atom_site_disorder_group
Bi1 Bi 0.12098(5) 0.0000 0.46371(8) 0.0115(2) Uani 1 2 d S . .
Bi2 Bi 0.52696(5) 0.0000 -0.18907(6) 0.0102(2) Uani 1 2 d S . .
Rb1 Rb 0.3140(2) -0.5000 0.6472(3) 0.0161(5) Uani 1 2 d S . .
Se1 Se 0.39470(14) 0.0000 0.4248(2) 0.0106(4) Uani 1 2 d S . .
Se2 Se -0.07203(15) 0.0000 0.0960(2) 0.0103(4) Uani 1 2 d S . .
Rb2 Rb 0.23788(14) 0.0000 -0.0117(2) 0.0159(5) Uani 1 2 d S . .
Se3 Se 0.62585(14) 0.0000 0.2397(2) 0.0101(4) Uani 1 2 d S . .
O1 O 0.6991(7) 0.2151(16) 0.3212(11) 0.011(2) Uani 1 1 d U . .
F1 F 0.6388(6) -0.2442(13) 0.7232(11) 0.0176(18) Uani 1 1 d . . .
O2 O 0.4675(7) 0.2154(17) 0.5051(13) 0.027(3) Uani 1 1 d . . .
O3 O 0.0478(10) 0.0000 0.1795(16) 0.028(4) Uani 1 2 d S . .
O4 O -0.0712(7) -0.2217(17) -0.0384(13) 0.023(3) Uani 1 1 d U . .
O5 O 0.2975(9) 0.0000 0.5653(15) 0.012(3) Uani 1 2 d SU . .
O6 O 0.6542(9) 0.0000 0.0285(15) 0.013(3) Uani 1 2 d S . .

loop_
_atom_site_aniso_label
_atom_site_aniso_U_11
_atom_site_aniso_U_22
_atom_site_aniso_U_33
_atom_site_aniso_U_23
_atom_site_aniso_U_13
_atom_site_aniso_U_12
Bi1 0.0142(4) 0.0101(4) 0.0104(4) 0.000 0.0029(3) 0.000
Bi2 0.0097(3) 0.0098(4) 0.0112(4) 0.000 0.0011(3) 0.000
Rb1 0.0135(12) 0.0140(9) 0.0209(10) 0.000 0.0008(8) 0.000
Se1 0.0095(9) 0.0123(10) 0.0102(10) 0.000 0.0008(7) 0.000
Se2 0.0091(9) 0.0091(10) 0.0128(9) 0.000 0.0014(7) 0.000
Rb2 0.0137(10) 0.0159(11) 0.0183(12) 0.000 0.0020(8) 0.000
Se3 0.0109(9) 0.0094(10) 0.0101(9) 0.000 0.0004(7) 0.000
O1 0.011(3) 0.009(3) 0.012(3) -0.0016(18) 0.0002(18) 0.0012(19)
F1 0.019(4) 0.018(5) 0.015(4) -0.005(3) 0.001(3) 0.002(4)
O2 0.019(5) 0.027(6) 0.035(6) -0.017(6) 0.002(5) -0.010(5)
O3 0.019(8) 0.051(11) 0.014(8) 0.000 -0.002(6) 0.000
O4 0.024(3) 0.022(3) 0.024(3) -0.0032(19) 0.0010(19) 0.0000(19)
O5 0.012(3) 0.012(3) 0.012(3) 0.000 0.0010(19) 0.000
O6 0.014(7) 0.018(9) 0.007(6) 0.000 0.006(5) 0.000

loop_
_atom_type_symbol
_atom_type_description
_atom_type_scat_dispersion_real
_atom_type_scat_dispersion_imag
_atom_type_scat_source
O O 0.0106 0.0060 'International Tables Vol C Tables 4.2.6.8 and 6.1.1.4'
F F 0.0171 0.0103 'International Tables Vol C Tables 4.2.6.8 and 6.1.1.4'
Se Se -0.0929 2.2259 'International Tables Vol C Tables 4.2.6.8 and 6.1.1.4'
Rb Rb -0.9393 2.9676 'International Tables Vol C Tables 4.2.6.8 and 6.1.1.4'
Bi Bi -4.1077 10.2566 'International Tables Vol C Tables 4.2.6.8 and 6.1.1.4'

loop_
_geom_angle_atom_site_label_1
_geom_angle_atom_site_label_2
_geom_angle_atom_site_label_3
_geom_angle
_geom_angle_site_symmetry_1
_geom_angle_site_symmetry_3
_geom_angle_publ_flag
O1 Bi1 O1 95.5(5) 3_445 4_455 ?
O1 Bi1 O3 73.9(3) 3_445 . ?
O1 Bi1 O3 73.9(3) 4_455 . ?
O1 Bi1 O5 73.2(3) 3_445 . ?
O1 Bi1 O5 73.2(3) 4_455 . ?
O3 Bi1 O5 130.2(4) . . ?
O1 Bi1 F1 143.5(3) 3_445 3_455 ?
O1 Bi1 F1 84.8(3) 4_455 3_455 ?
O3 Bi1 F1 139.5(2) . 3_455 ?
O5 Bi1 F1 72.0(3) . 3_455 ?
O1 Bi1 F1 84.8(3) 3_445 4_445 ?
O1 Bi1 F1 143.5(3) 4_455 4_445 ?
O3 Bi1 F1 139.5(2) . 4_445 ?
O5 Bi1 F1 72.0(3) . 4_445 ?
F1 Bi1 F1 74.4(4) 3_455 4_445 ?
O1 Bi1 O2 86.8(3) 3_445 3_445 ?
O1 Bi1 O2 152.6(3) 4_455 3_445 ?
O3 Bi1 O2 80.6(3) . 3_445 ?
O5 Bi1 O2 132.9(3) . 3_445 ?
F1 Bi1 O2 109.3(3) 3_455 3_445 ?
F1 Bi1 O2 63.9(3) 4_445 3_445 ?
O1 Bi1 O2 152.6(3) 3_445 4_455 ?
O1 Bi1 O2 86.8(3) 4_455 4_455 ?
O3 Bi1 O2 80.6(3) . 4_455 ?
O5 Bi1 O2 132.9(3) . 4_455 ?
F1 Bi1 O2 63.9(3) 3_455 4_455 ?
F1 Bi1 O2 109.3(3) 4_445 4_455 ?
O2 Bi1 O2 79.1(4) 3_445 4_455 ?
O1 Bi1 Rb2 50.7(2) 3_445 . ?
O1 Bi1 Rb2 50.7(2) 4_455 . ?
O3 Bi1 Rb2 46.2(3) . . ?
O5 Bi1 Rb2 84.0(3) . . ?
F1 Bi1 Rb2 134.24(19) 3_455 . ?
F1 Bi1 Rb2 134.24(19) 4_445 . ?
O2 Bi1 Rb2 115.5(2) 3_445 . ?
O2 Bi1 Rb2 115.5(2) 4_455 . ?
O1 Bi1 Rb1 114.9(2) 3_445 1_565 ?
O1 Bi1 Rb1 49.3(2) 4_455 1_565 ?
O3 Bi1 Rb1 122.45(18) . 1_565 ?
O5 Bi1 Rb1 47.38(6) . 1_565 ?
F1 Bi1 Rb1 42.00(19) 3_455 1_565 ?
F1 Bi1 Rb1 97.61(18) 4_445 1_565 ?
O2 Bi1 Rb1 151.0(2) 3_445 1_565 ?
O2 Bi1 Rb1 87.3(2) 4_455 1_565 ?
Rb2 Bi1 Rb1 93.38(6) . 1_565 ?
O1 Bi1 Rb1 49.3(2) 3_445 . ?
O1 Bi1 Rb1 114.9(2) 4_455 . ?
O3 Bi1 Rb1 122.45(18) . . ?
O5 Bi1 Rb1 47.38(6) . . ?
F1 Bi1 Rb1 97.61(18) 3_455 . ?
F1 Bi1 Rb1 42.00(19) 4_445 . ?
O2 Bi1 Rb1 87.3(2) 3_445 . ?
O2 Bi1 Rb1 151.0(2) 4_455 . ?
Rb2 Bi1 Rb1 93.38(6) . . ?
Rb1 Bi1 Rb1 92.80(8) 1_565 . ?
O1 Bi1 Rb2 108.0(2) 3_445 1_556 ?
O1 Bi1 Rb2 108.0(2) 4_455 1_556 ?
O3 Bi1 Rb2 177.0(3) . 1_556 ?
O5 Bi1 Rb2 52.8(3) . 1_556 ?
F1 Bi1 Rb2 39.49(18) 3_455 1_556 ?
F1 Bi1 Rb2 39.49(18) 4_445 1_556 ?
O2 Bi1 Rb2 97.1(2) 3_445 1_556 ?
O2 Bi1 Rb2 97.1(2) 4_455 1_556 ?
Rb2 Bi1 Rb2 136.78(7) . 1_556 ?
Rb1 Bi1 Rb2 59.11(4) 1_565 1_556 ?
Rb1 Bi1 Rb2 59.11(4) . 1_556 ?
F1 Bi2 F1 83.0(4) 2_554 1_554 ?
F1 Bi2 O6 75.9(3) 2_554 . ?
F1 Bi2 O6 75.9(3) 1_554 . ?
F1 Bi2 O4 167.7(3) 2_554 4_545 ?
F1 Bi2 O4 94.2(3) 1_554 4_545 ?
O6 Bi2 O4 91.8(3) . 4_545 ?
F1 Bi2 O4 94.2(3) 2_554 3 ?
F1 Bi2 O4 167.7(3) 1_554 3 ?
O6 Bi2 O4 91.8(3) . 3 ?
O4 Bi2 O4 86.0(5) 4_545 3 ?
F1 Bi2 Rb1 41.8(2) 2_554 3_554 ?
F1 Bi2 Rb1 41.8(2) 1_554 3_554 ?
O6 Bi2 Rb1 65.0(3) . 3_554 ?
O4 Bi2 Rb1 132.5(2) 4_545 3_554 ?
O4 Bi2 Rb1 132.5(2) 3 3_554 ?
F1 Bi2 Rb2 138.3(2) 2_554 . ?
F1 Bi2 Rb2 138.3(2) 1_554 . ?
O6 Bi2 Rb2 113.8(3) . . ?
O4 Bi2 Rb2 47.1(2) 4_545 . ?
O4 Bi2 Rb2 47.1(2) 3 . ?
Rb1 Bi2 Rb2 178.75(5) 3_554 . ?
F1 Bi2 Rb1 144.5(2) 2_554 1_554 ?
F1 Bi2 Rb1 83.2(2) 1_554 1_554 ?
O6 Bi2 Rb1 131.25(11) . 1_554 ?
O4 Bi2 Rb1 46.1(2) 4_545 1_554 ?
O4 Bi2 Rb1 105.5(2) 3 1_554 ?
Rb1 Bi2 Rb1 121.21(6) 3_554 1_554 ?
Rb2 Bi2 Rb1 59.51(5) . 1_554 ?
F1 Bi2 Rb1 83.2(2) 2_554 1_564 ?
F1 Bi2 Rb1 144.5(2) 1_554 1_564 ?
O6 Bi2 Rb1 131.25(11) . 1_564 ?
O4 Bi2 Rb1 105.5(2) 4_545 1_564 ?
O4 Bi2 Rb1 46.1(2) 3 1_564 ?
Rb1 Bi2 Rb1 121.21(6) 3_554 1_564 ?
Rb2 Bi2 Rb1 59.51(5) . 1_564 ?
Rb1 Bi2 Rb1 89.49(7) 1_554 1_564 ?
F1 Bi2 Rb2 37.0(2) 2_554 3 ?
F1 Bi2 Rb2 97.5(2) 1_554 3 ?
O6 Bi2 Rb2 47.91(10) . 3 ?
O4 Bi2 Rb2 132.5(2) 4_545 3 ?
O4 Bi2 Rb2 73.6(2) 3 3 ?
Rb1 Bi2 Rb2 59.89(5) 3_554 3 ?
Rb2 Bi2 Rb2 119.37(5) . 3 ?
Rb1 Bi2 Rb2 178.52(5) 1_554 3 ?
Rb1 Bi2 Rb2 90.65(6) 1_564 3 ?
F1 Bi2 Rb2 97.5(2) 2_554 3_545 ?
F1 Bi2 Rb2 37.0(2) 1_554 3_545 ?
O6 Bi2 Rb2 47.91(10) . 3_545 ?
O4 Bi2 Rb2 73.6(2) 4_545 3_545 ?
O4 Bi2 Rb2 132.5(2) 3 3_545 ?
Rb1 Bi2 Rb2 59.89(5) 3_554 3_545 ?
Rb2 Bi2 Rb2 119.37(5) . 3_545 ?
Rb1 Bi2 Rb2 90.65(6) 1_554 3_545 ?
Rb1 Bi2 Rb2 178.52(5) 1_564 3_545 ?
Rb2 Bi2 Rb2 89.17(6) 3 3_545 ?
F1 Rb1 F1 62.5(3) 3_445 4_445 ?
F1 Rb1 O2 167.6(3) 3_445 2 ?
F1 Rb1 O2 111.6(3) 4_445 2 ?
F1 Rb1 O2 111.6(3) 3_445 1_545 ?
F1 Rb1 O2 167.6(3) 4_445 1_545 ?
O2 Rb1 O2 71.9(4) 2 1_545 ?
F1 Rb1 O5 59.1(3) 3_445 1_545 ?
F1 Rb1 O5 120.0(3) 4_445 1_545 ?
O2 Rb1 O5 122.5(3) 2 1_545 ?
O2 Rb1 O5 52.5(3) 1_545 1_545 ?
F1 Rb1 O5 120.0(3) 3_445 . ?
F1 Rb1 O5 59.1(3) 4_445 . ?
O2 Rb1 O5 52.5(3) 2 . ?
O2 Rb1 O5 122.5(3) 1_545 . ?
O5 Rb1 O5 155.1(4) 1_545 . ?
F1 Rb1 O4 115.4(3) 3_445 4_546 ?
F1 Rb1 O4 89.1(3) 4_445 4_546 ?
O2 Rb1 O4 74.2(3) 2 4_546 ?
O2 Rb1 O4 103.2(3) 1_545 4_546 ?
O5 Rb1 O4 127.4(3) 1_545 4_546 ?
O5 Rb1 O4 76.8(3) . 4_546 ?
F1 Rb1 O4 89.1(3) 3_445 3_546 ?
F1 Rb1 O4 115.4(3) 4_445 3_546 ?
O2 Rb1 O4 103.2(3) 2 3_546 ?
O2 Rb1 O4 74.2(3) 1_545 3_546 ?
O5 Rb1 O4 76.8(3) 1_545 3_546 ?
O5 Rb1 O4 127.4(3) . 3_546 ?
O4 Rb1 O4 50.6(4) 4_546 3_546 ?
F1 Rb1 O1 65.9(2) 3_445 4_445 ?
F1 Rb1 O1 90.9(2) 4_445 4_445 ?
O2 Rb1 O1 104.4(3) 2 4_445 ?
O2 Rb1 O1 76.7(3) 1_545 4_445 ?
O5 Rb1 O1 53.8(3) 1_545 4_445 ?
O5 Rb1 O1 101.9(3) . 4_445 ?
O4 Rb1 O1 178.5(3) 4_546 4_445 ?
O4 Rb1 O1 130.6(2) 3_546 4_445 ?
F1 Rb1 O1 90.9(2) 3_445 3_445 ?
F1 Rb1 O1 65.9(2) 4_445 3_445 ?
O2 Rb1 O1 76.7(3) 2 3_445 ?
O2 Rb1 O1 104.4(3) 1_545 3_445 ?
O5 Rb1 O1 101.9(3) 1_545 3_445 ?
O5 Rb1 O1 53.8(3) . 3_445 ?
O4 Rb1 O1 130.6(2) 4_546 3_445 ?
O4 Rb1 O1 178.5(3) 3_546 3_445 ?
O1 Rb1 O1 48.1(3) 4_445 3_445 ?
F1 Rb1 Se1 86.23(17) 3_445 1_545 ?
F1 Rb1 Se1 141.94(18) 4_445 1_545 ?
O2 Rb1 Se1 94.4(2) 2 1_545 ?
O2 Rb1 Se1 27.37(17) 1_545 1_545 ?
O5 Rb1 Se1 28.1(2) 1_545 1_545 ?
O5 Rb1 Se1 136.3(2) . 1_545 ?
O4 Rb1 Se1 125.6(2) 4_546 1_545 ?
O4 Rb1 Se1 83.1(2) 3_546 1_545 ?
O1 Rb1 Se1 54.82(17) 4_445 1_545 ?
O1 Rb1 Se1 95.41(19) 3_445 1_545 ?
F1 Rb1 Se1 141.94(18) 3_445 . ?
F1 Rb1 Se1 86.23(17) 4_445 . ?
O2 Rb1 Se1 27.37(17) 2 . ?
O2 Rb1 Se1 94.4(2) 1_545 . ?
O5 Rb1 Se1 136.3(2) 1_545 . ?
O5 Rb1 Se1 28.1(2) . . ?
O4 Rb1 Se1 83.1(2) 4_546 . ?
O4 Rb1 Se1 125.6(2) 3_546 . ?
O1 Rb1 Se1 95.41(19) 4_445 . ?
O1 Rb1 Se1 54.82(17) 3_445 . ?
Se1 Rb1 Se1 110.58(10) 1_545 . ?
O2 Se1 O2 98.2(7) . 2 ?
O2 Se1 O5 100.9(4) . . ?
O2 Se1 O5 100.9(4) 2 . ?
O2 Se1 Rb1 51.5(3) . 1_565 ?
O2 Se1 Rb1 128.3(4) 2 1_565 ?
O5 Se1 Rb1 57.02(9) . 1_565 ?
O2 Se1 Rb1 128.3(4) . . ?
O2 Se1 Rb1 51.5(3) 2 . ?
O5 Se1 Rb1 57.02(9) . . ?
Rb1 Se1 Rb1 110.58(10) 1_565 . ?
O2 Se1 Rb2 125.7(4) . . ?
O2 Se1 Rb2 125.7(4) 2 . ?
O5 Se1 Rb2 100.0(4) . . ?
Rb1 Se1 Rb2 105.04(7) 1_565 . ?
Rb1 Se1 Rb2 105.04(7) . . ?
O3 Se2 O4 101.8(4) . . ?
O3 Se2 O4 101.8(4) . 2 ?
O4 Se2 O4 103.6(7) . 2 ?
O3 Se2 Rb1 133.6(5) . 3_454 ?
O4 Se2 Rb1 55.7(3) . 3_454 ?
O4 Se2 Rb1 55.7(3) 2 3_454 ?
O3 Se2 Rb2 130.84(5) . 3_445 ?
O4 Se2 Rb2 45.6(4) . 3_445 ?
O4 Se2 Rb2 119.1(3) 2 3_445 ?
Rb1 Se2 Rb2 65.30(4) 3_454 3_445 ?
O3 Se2 Rb2 130.84(5) . 3_455 ?
O4 Se2 Rb2 119.1(3) . 3_455 ?
O4 Se2 Rb2 45.6(4) 2 3_455 ?
Rb1 Se2 Rb2 65.30(4) 3_454 3_455 ?
Rb2 Se2 Rb2 98.07(8) 3_445 3_455 ?
F1 Rb2 F1 65.5(3) 4_444 3_454 ?
F1 Rb2 O3 89.7(3) 4_444 . ?
F1 Rb2 O3 89.7(3) 3_454 . ?
F1 Rb2 O4 126.9(3) 4_444 3 ?
F1 Rb2 O4 90.4(3) 3_454 3 ?
O3 Rb2 O4 139.1(2) . 3 ?
F1 Rb2 O4 90.4(3) 4_444 4_545 ?
F1 Rb2 O4 126.9(3) 3_454 4_545 ?
O3 Rb2 O4 139.1(2) . 4_545 ?
O4 Rb2 O4 66.7(4) 3 4_545 ?
F1 Rb2 O1 143.1(2) 4_444 4_455 ?
F1 Rb2 O1 102.5(2) 3_454 4_455 ?
O3 Rb2 O1 54.3(2) . 4_455 ?
O4 Rb2 O1 85.9(2) 3 4_455 ?
O4 Rb2 O1 121.4(3) 4_545 4_455 ?
F1 Rb2 O1 102.5(2) 4_444 3_445 ?
F1 Rb2 O1 143.1(2) 3_454 3_445 ?
O3 Rb2 O1 54.3(2) . 3_445 ?
O4 Rb2 O1 121.4(3) 3 3_445 ?
O4 Rb2 O1 85.9(2) 4_545 3_445 ?
O1 Rb2 O1 65.3(3) 4_455 3_445 ?
F1 Rb2 O6 54.5(3) 4_444 3_445 ?
F1 Rb2 O6 115.3(3) 3_454 3_445 ?
O3 Rb2 O6 69.5(2) . 3_445 ?
O4 Rb2 O6 144.0(3) 3 3_445 ?
O4 Rb2 O6 77.5(3) 4_545 3_445 ?
O1 Rb2 O6 110.7(3) 4_455 3_445 ?
O1 Rb2 O6 49.2(3) 3_445 3_445 ?
F1 Rb2 O6 115.3(3) 4_444 3_455 ?
F1 Rb2 O6 54.5(3) 3_454 3_455 ?
O3 Rb2 O6 69.5(2) . 3_455 ?
O4 Rb2 O6 77.5(3) 3 3_455 ?
O4 Rb2 O6 144.0(3) 4_545 3_455 ?
O1 Rb2 O6 49.2(3) 4_455 3_455 ?
O1 Rb2 O6 110.7(3) 3_445 3_455 ?
O6 Rb2 O6 137.7(4) 3_445 3_455 ?
F1 Rb2 O5 54.6(2) 4_444 1_554 ?
F1 Rb2 O5 54.6(2) 3_454 1_554 ?
O3 Rb2 O5 136.1(3) . 1_554 ?
O4 Rb2 O5 72.7(2) 3 1_554 ?
O4 Rb2 O5 72.7(2) 4_545 1_554 ?
O1 Rb2 O5 147.28(17) 4_455 1_554 ?
O1 Rb2 O5 147.28(17) 3_445 1_554 ?
O6 Rb2 O5 101.0(2) 3_445 1_554 ?
O6 Rb2 O5 101.0(2) 3_455 1_554 ?
F1 Rb2 Se1 147.24(16) 4_444 . ?
F1 Rb2 Se1 147.24(16) 3_454 . ?
O3 Rb2 Se1 89.3(2) . . ?
O4 Rb2 Se1 69.7(2) 3 . ?
O4 Rb2 Se1 69.7(2) 4_545 . ?
O1 Rb2 Se1 52.10(16) 4_455 . ?
O1 Rb2 Se1 52.10(16) 3_445 . ?
O6 Rb2 Se1 94.9(2) 3_445 . ?
O6 Rb2 Se1 94.9(2) 3_455 . ?
O5 Rb2 Se1 134.6(2) 1_554 . ?
F1 Rb2 Se3 127.35(18) 4_444 3_455 ?
F1 Rb2 Se3 77.13(18) 3_454 3_455 ?
O3 Rb2 Se3 53.24(8) . 3_455 ?
O4 Rb2 Se3 87.0(2) 3 3_455 ?
O4 Rb2 Se3 142.3(2) 4_545 3_455 ?
O1 Rb2 Se3 25.35(15) 4_455 3_455 ?
O1 Rb2 Se3 85.63(18) 3_445 3_455 ?
O6 Rb2 Se3 121.8(2) 3_445 3_455 ?
O6 Rb2 Se3 25.3(2) 3_455 3_455 ?
O5 Rb2 Se3 126.30(7) 1_554 3_455 ?
Se1 Rb2 Se3 76.15(6) . 3_455 ?
O6 Se3 O1 102.1(4) . . ?
O6 Se3 O1 102.1(4) . 2 ?
O1 Se3 O1 97.6(6) . 2 ?
O6 Se3 Rb2 53.88(13) . 3_545 ?
O1 Se3 Rb2 122.8(3) . 3_545 ?
O1 Se3 Rb2 52.3(3) 2 3_545 ?
O6 Se3 Rb2 53.88(13) . 3 ?
O1 Se3 Rb2 52.3(3) . 3 ?
O1 Se3 Rb2 122.8(3) 2 3 ?
Rb2 Se3 Rb2 100.13(8) 3_545 3 ?
O6 Se3 Rb1 128.2(4) . 3 ?
O1 Se3 Rb1 51.7(3) . 3 ?
O1 Se3 Rb1 51.7(3) 2 3 ?
Rb2 Se3 Rb1 99.48(6) 3_545 3 ?
Rb2 Se3 Rb1 99.48(6) 3 3 ?
Se3 O1 Bi1 118.6(4) . 3 ?
Se3 O1 Rb1 103.2(4) . 3 ?
Bi1 O1 Rb1 97.1(3) 3 3 ?
Se3 O1 Rb2 102.4(4) . 3 ?
Bi1 O1 Rb2 95.0(3) 3 3 ?
Rb1 O1 Rb2 141.8(3) 3 3 ?
Bi2 F1 Bi1 127.5(3) 1_556 3_545 ?
Bi2 F1 Rb1 106.7(3) 1_556 3 ?
Bi1 F1 Rb1 101.0(3) 3_545 3 ?
Bi2 F1 Rb2 115.1(3) 1_556 3_546 ?
Bi1 F1 Rb2 105.8(3) 3_545 3_546 ?
Rb1 F1 Rb2 94.7(2) 3 3_546 ?
Se1 O2 Bi1 148.4(6) . 3 ?
Se1 O2 Rb1 101.2(4) . 1_565 ?
Bi1 O2 Rb1 102.5(3) 3 1_565 ?
Se2 O3 Bi1 133.9(8) . . ?
Se2 O3 Rb2 127.3(6) . . ?
Bi1 O3 Rb2 98.8(4) . . ?
Se2 O4 Bi2 148.5(5) . 3_445 ?
Se2 O4 Rb2 111.0(5) . 3_445 ?
Bi2 O4 Rb2 96.8(3) 3_445 3_445 ?
Se2 O4 Rb1 97.6(4) . 3_454 ?
Bi2 O4 Rb1 99.4(3) 3_445 3_454 ?
Rb2 O4 Rb1 85.2(2) 3_445 3_454 ?
Se1 O5 Bi1 121.7(6) . . ?
Se1 O5 Rb1 94.8(2) . 1_565 ?
Bi1 O5 Rb1 97.2(2) . 1_565 ?
Se1 O5 Rb1 94.8(2) . . ?
Bi1 O5 Rb1 97.2(2) . . ?
Rb1 O5 Rb1 155.1(4) 1_565 . ?
Se1 O5 Rb2 145.4(5) . 1_556 ?
Bi1 O5 Rb2 92.9(4) . 1_556 ?
Rb1 O5 Rb2 79.5(2) 1_565 1_556 ?
Rb1 O5 Rb2 79.5(2) . 1_556 ?
Se3 O6 Bi2 121.1(6) . . ?
Se3 O6 Rb2 100.8(2) . 3 ?
Bi2 O6 Rb2 99.7(2) . 3 ?
Se3 O6 Rb2 100.8(2) . 3_545 ?
Bi2 O6 Rb2 99.7(2) . 3_545 ?
Rb2 O6 Rb2 137.7(4) 3 3_545 ?

loop_
_geom_bond_atom_site_label_1
_geom_bond_atom_site_label_2
_geom_bond_distance
_geom_bond_site_symmetry_2
_geom_bond_publ_flag
Bi1 O1 2.291(9) 3_445 ?
Bi1 O1 2.291(9) 4_455 ?
Bi1 O3 2.351(12) . ?
Bi1 O5 2.404(11) . ?
Bi1 F1 2.520(8) 3_455 ?
Bi1 F1 2.520(8) 4_445 ?
Bi1 O2 2.660(10) 3_445 ?
Bi1 O2 2.660(10) 4_455 ?
Bi1 Rb2 4.050(3) . ?
Bi1 Rb1 4.111(3) 1_565 ?
Bi1 Rb1 4.111(3) . ?
Bi1 Rb2 4.260(3) 1_556 ?
Bi2 F1 2.196(8) 2_554 ?
Bi2 F1 2.196(8) 1_554 ?
Bi2 O6 2.307(12) . ?
Bi2 O4 2.429(11) 4_545 ?
Bi2 O4 2.429(11) 3 ?
Bi2 Rb1 4.026(4) 3_554 ?
Bi2 Rb2 4.090(3) . ?
Bi2 Rb1 4.230(3) 1_554 ?
Bi2 Rb1 4.230(3) 1_564 ?
Bi2 Rb2 4.242(2) 3 ?
Bi2 Rb2 4.242(2) 3_545 ?
Rb1 F1 2.803(8) 3_445 ?
Rb1 F1 2.803(8) 4_445 ?
Rb1 O2 2.888(10) 2 ?
Rb1 O2 2.888(10) 1_545 ?
Rb1 O5 3.049(3) 1_545 ?
Rb1 O5 3.049(3) . ?
Rb1 O4 3.088(10) 4_546 ?
Rb1 O4 3.088(10) 3_546 ?
Rb1 O1 3.141(9) 4_445 ?
Rb1 O1 3.141(9) 3_445 ?
Rb1 Se1 3.622(3) 1_545 ?
Rb1 Se1 3.622(3) . ?
Se1 O2 1.697(9) . ?
Se1 O2 1.697(9) 2 ?
Se1 O5 1.714(12) . ?
Se1 Rb1 3.622(3) 1_565 ?
Se1 Rb2 3.860(3) . ?
Se2 O3 1.667(13) . ?
Se2 O4 1.680(10) . ?
Se2 O4 1.680(10) 2 ?
Se2 Rb1 3.706(4) 3_454 ?
Se2 Rb2 3.943(2) 3_445 ?
Se2 Rb2 3.943(2) 3_455 ?
Rb2 F1 2.816(8) 4_444 ?
Rb2 F1 2.816(8) 3_454 ?
Rb2 O3 2.957(14) . ?
Rb2 O4 3.015(10) 3 ?
Rb2 O4 3.015(10) 4_545 ?
Rb2 O1 3.144(9) 4_455 ?
Rb2 O1 3.144(9) 3_445 ?
Rb2 O6 3.193(5) 3_445 ?
Rb2 O6 3.193(5) 3_455 ?
Rb2 O5 3.398(12) 1_554 ?
Rb2 Se3 3.883(2) 3_455 ?
Se3 O6 1.692(12) . ?
Se3 O1 1.702(9) . ?
Se3 O1 1.702(9) 2 ?
Se3 Rb2 3.883(2) 3_545 ?
Se3 Rb2 3.883(2) 3 ?
Se3 Rb1 3.899(4) 3 ?
O1 Bi1 2.291(9) 3 ?
O1 Rb1 3.141(9) 3 ?
O1 Rb2 3.144(9) 3 ?
F1 Bi2 2.196(8) 1_556 ?
F1 Bi1 2.520(8) 3_545 ?
F1 Rb1 2.803(8) 3 ?
F1 Rb2 2.816(8) 3_546 ?
O2 Bi1 2.660(10) 3 ?
O2 Rb1 2.888(10) 1_565 ?
O4 Bi2 2.429(11) 3_445 ?
O4 Rb2 3.015(10) 3_445 ?
O4 Rb1 3.088(10) 3_454 ?
O5 Rb1 3.049(3) 1_565 ?
O5 Rb2 3.398(12) 1_556 ?
O6 Rb2 3.193(5) 3 ?
O6 Rb2 3.193(5) 3_545 ?
